data_4303348
loop_
_publ_author_name
'Olle Viotti'
'Gulaim A. Seisenbaeva'
'Vadim G. Kessler'

_publ_section_title
;
Tripodal Tetrahedral Titanium Coordination in the Silica-Grafted Titania
Epoxidation Catalysts: Is Not It Only a Myth? Selective Formation of
[Cy7Si7O12Ti]2(\m-OR)2(\m-ROH) Cores on Thermal "Dissociation" of
Alkoxytitanasilsesquioxanes
;
_journal_name_full 'Inorganic Chemistry'
_journal_page_first 9063
_journal_page_last 9065
_journal_paper_doi 10.1021/ic901503y
_journal_volume 48
_journal_year 2009
_chemical_formula_sum 'C99 H176 O27 Si14 Ti2'
_chemical_formula_weight 2287.46
_chemical_name_systematic
; 
 ? 
;
_space_group_IT_number 34
_symmetry_cell_setting orthorhombic
_symmetry_space_group_name_Hall 'P 2 -2n'
_symmetry_space_group_name_H-M 'P n n 2'
_atom_sites_solution_hydrogens geom
_atom_sites_solution_primary direct
_atom_sites_solution_secondary difmap
_audit_creation_method SHELXL-97
_cell_angle_alpha 90.00
_cell_angle_beta 90.00
_cell_angle_gamma 90.00
_cell_formula_units_Z 2
_cell_length_a 17.087(3)
_cell_length_b 25.441(5)
_cell_length_c 14.559(3)
_cell_measurement_reflns_used 661(I>2sigma(I))
_cell_measurement_temperature 293(2)
_cell_measurement_theta_max 19.00
_cell_measurement_theta_min 1.61
_cell_volume 6329(2)
_computing_cell_refinement 'Bruker SAINTPLUS'
_computing_data_collection 'Bruker SMART'
_computing_data_reduction 'Bruker SAINTPLUS'
_computing_molecular_graphics 'Bruker SHELXTL-NT'
_computing_publication_material 'Bruker SHELXTL-NT'
_computing_structure_refinement 'SHELXL-97 (Sheldrick, 1997)'
_computing_structure_solution 'SHELXS-97 (Sheldrick, 1990)'
_diffrn_ambient_temperature 293(2)
_diffrn_measured_fraction_theta_full 0.992
_diffrn_measured_fraction_theta_max 0.992
_diffrn_measurement_device_type 'Bruker SMART CCD 1k'
_diffrn_measurement_method 'Bruker SMART'
_diffrn_radiation_monochromator graphite
_diffrn_radiation_source 'fine-focus sealed tube'
_diffrn_radiation_type MoK\a
_diffrn_radiation_wavelength 0.71073
_diffrn_reflns_av_R_equivalents 0.1298
_diffrn_reflns_av_sigmaI/netI 0.1409
_diffrn_reflns_limit_h_max 15
_diffrn_reflns_limit_h_min -14
_diffrn_reflns_limit_k_max 23
_diffrn_reflns_limit_k_min -23
_diffrn_reflns_limit_l_max 12
_diffrn_reflns_limit_l_min -13
_diffrn_reflns_number 15839
_diffrn_reflns_theta_full 19.00
_diffrn_reflns_theta_max 19.00
_diffrn_reflns_theta_min 1.44
_exptl_absorpt_coefficient_mu 0.322
_exptl_absorpt_correction_T_max 0.9239
_exptl_absorpt_correction_T_min 0.8820
_exptl_absorpt_correction_type Semi-Empirical
_exptl_absorpt_process_details 'Bruker SADABS'
_exptl_crystal_colour colorless
_exptl_crystal_density_diffrn 1.200
_exptl_crystal_density_meas ?
_exptl_crystal_density_method .
_exptl_crystal_description block
_exptl_crystal_F_000 2452
_exptl_crystal_size_max 0.40
_exptl_crystal_size_mid 0.35
_exptl_crystal_size_min 0.25
_refine_diff_density_max 0.529
_refine_diff_density_min -0.438
_refine_diff_density_rms 0.096
_refine_ls_abs_structure_details 'Flack H D (1983), Acta Cryst. A39, 876-881'
_refine_ls_abs_structure_Flack 0.23(16)
_refine_ls_extinction_method none
_refine_ls_goodness_of_fit_ref 1.190
_refine_ls_hydrogen_treatment constr
_refine_ls_matrix_type full
_refine_ls_number_parameters 620
_refine_ls_number_reflns 4876
_refine_ls_number_restraints 630
_refine_ls_restrained_S_all 1.156
_refine_ls_R_factor_all 0.1860
_refine_ls_R_factor_gt 0.1327
_refine_ls_shift/su_max 0.000
_refine_ls_shift/su_mean 0.000
_refine_ls_structure_factor_coef Fsqd
_refine_ls_weighting_details 'calc w=1/[\s^2^(Fo^2^)+(0.0881P)^2^+62.7596P] where P=(Fo^2^+2Fc^2^)/3'
_refine_ls_weighting_scheme calc
_refine_ls_wR_factor_gt 0.2764
_refine_ls_wR_factor_ref 0.2954
_reflns_number_gt 3334
_reflns_number_total 4876
_reflns_threshold_expression >2sigma(I)
_cod_data_source_file ic901503y_si_001_1.cif
_cod_data_source_block tisipr1
_cod_depositor_comments
;
The following automatic conversions were performed:
'_symmetry_cell_setting' value 'Orthorhombic' changed to 'orthorhombic'
according to '/home/saulius/struct/CIF-dictionaries/cif_core.dic'
dictionary named 'cif_core.dic' version 2.4.1 from 2010-06-29.

Automatic conversion script
Id: cif_fix_enum 1527 2010-12-29 10:47:43Z saulius 
;
_cod_database_code 4303348

loop_
_symmetry_equiv_pos_as_xyz
'x, y, z'
'-x, -y, z'
'x+1/2, -y+1/2, z+1/2'
'-x+1/2, y+1/2, z+1/2'

loop_
_atom_site_label
_atom_site_type_symbol
_atom_site_fract_x
_atom_site_fract_y
_atom_site_fract_z
_atom_site_U_iso_or_equiv
_atom_site_adp_type
_atom_site_occupancy
_atom_site_symmetry_multiplicity
_atom_site_calc_flag
_atom_site_refinement_flags
_atom_site_disorder_assembly
_atom_site_disorder_group
Ti1 Ti 1.5598(3) 0.45187(15) 0.5044(3) 0.0530(13) Uani 1 1 d DU . .
Si2 Si 1.6595(5) 0.3962(3) 0.3312(5) 0.063(2) Uani 1 1 d U . .
Si3 Si 1.6553(4) 0.3131(2) 0.6692(5) 0.0579(19) Uani 1 1 d U . .
Si4 Si 1.5984(4) 0.2865(2) 0.3788(5) 0.0563(19) Uani 1 1 d U . .
Si5 Si 1.8037(4) 0.3766(3) 0.4537(6) 0.066(2) Uani 1 1 d DU . .
Si6 Si 1.5091(4) 0.3317(2) 0.5482(5) 0.0538(18) Uani 1 1 d U . .
Si7 Si 1.7198(4) 0.4221(3) 0.6215(6) 0.0570(19) Uani 1 1 d U . .
Si1 Si 1.7421(4) 0.2647(2) 0.4982(6) 0.065(2) Uani 1 1 d U . .
O1 O 1.5000 0.5000 0.5924(16) 0.064(5) Uani 1 2 d SU . .
O2 O 1.6723(9) 0.2585(5) 0.4289(11) 0.063(4) Uani 1 1 d U . .
O3 O 1.7441(11) 0.3935(6) 0.3737(13) 0.087(4) Uani 1 1 d U . .
O4 O 1.6229(9) 0.3371(5) 0.3234(11) 0.060(3) Uani 1 1 d U . .
O5 O 1.6979(9) 0.3672(5) 0.6793(11) 0.066(4) Uani 1 1 d U . .
O6 O 1.7792(9) 0.4072(5) 0.5450(12) 0.067(4) Uani 1 1 d U . .
O7 O 1.5703(9) 0.3202(5) 0.6251(11) 0.063(4) Uani 1 1 d U . .
O8 O 1.5021(8) 0.3939(5) 0.5314(9) 0.051(3) Uani 1 1 d U . .
O9 O 1.5370(9) 0.3018(6) 0.4593(11) 0.060(3) Uani 1 1 d U . .
O10 O 1.7039(11) 0.2759(5) 0.5979(12) 0.077(4) Uani 1 1 d U . .
O11 O 1.6425(9) 0.4454(5) 0.5799(11) 0.059(4) Uani 1 1 d U . .
O12 O 1.7942(9) 0.3152(6) 0.4702(12) 0.072(4) Uani 1 1 d U . .
O13 O 1.6069(11) 0.4292(6) 0.4028(11) 0.079(4) Uani 1 1 d U . .
O14 O 1.4471(13) 0.4850(10) 0.4483(16) 0.183(10) Uani 1 1 d DU . .
C1 C 1.4162(14) 0.3040(8) 0.5794(17) 0.058(5) Uani 1 1 d U . .
H1A H 1.3850 0.3040 0.5230 0.070 Uiso 1 1 calc R . .
C2 C 1.557(2) 0.2386(11) 0.292(2) 0.117(9) Uani 1 1 d U . .
H2A H 1.5915 0.2302 0.2403 0.140 Uiso 1 1 calc R . .
C3 C 1.6546(18) 0.4262(12) 0.2199(19) 0.089(7) Uani 1 1 d U . .
H3A H 1.6747 0.4619 0.2303 0.106 Uiso 1 1 calc R . .
C4 C 1.5830(19) 0.4344(13) 0.175(2) 0.117(9) Uani 1 1 d U . .
H4A H 1.5520 0.4584 0.2121 0.140 Uiso 1 1 calc R . .
H4B H 1.5552 0.4012 0.1730 0.140 Uiso 1 1 calc R . .
C5 C 1.5987(18) 0.3104(13) 0.841(2) 0.105(8) Uani 1 1 d U . .
H5A H 1.5489 0.3150 0.8100 0.126 Uiso 1 1 calc R . .
H5B H 1.6186 0.3451 0.8561 0.126 Uiso 1 1 calc R . .
C6 C 1.726(2) 0.3970(13) 0.158(2) 0.129(10) Uani 1 1 d U . .
H6A H 1.7141 0.3602 0.1474 0.154 Uiso 1 1 calc R . .
H6B H 1.7762 0.4001 0.1884 0.154 Uiso 1 1 calc R . .
C7 C 1.652(3) 0.4352(17) 0.017(3) 0.175(12) Uani 1 1 d U . .
H7A H 1.6367 0.4006 -0.0049 0.210 Uiso 1 1 calc R . .
H7B H 1.6589 0.4576 -0.0364 0.210 Uiso 1 1 calc R . .
C8 C 1.8976(12) 0.3857(13) 0.418(2) 0.120(8) Uani 1 1 d DU . .
H8A H 1.8882 0.4215 0.3951 0.144 Uiso 1 1 calc R . .
C9 C 1.6514(17) 0.2857(11) 0.781(2) 0.085(6) Uani 1 1 d U . .
H9A H 1.6222 0.2535 0.7674 0.102 Uiso 1 1 calc R . .
C11 C 1.764(2) 0.4688(11) 0.700(2) 0.109(8) Uani 1 1 d U . .
C12 C 1.2941(15) 0.2999(10) 0.677(2) 0.102(8) Uani 1 1 d U . .
H12A H 1.2734 0.3167 0.7315 0.123 Uiso 1 1 calc R . .
H12B H 1.2553 0.3035 0.6287 0.123 Uiso 1 1 calc R . .
C14 C 1.4229(14) 0.2453(8) 0.608(2) 0.073(7) Uani 1 1 d U . .
H14A H 1.4510 0.2267 0.5606 0.087 Uiso 1 1 calc R . .
H14B H 1.4545 0.2436 0.6637 0.087 Uiso 1 1 calc R . .
C15 C 1.3680(13) 0.3284(9) 0.6478(19) 0.070(6) Uani 1 1 d U . .
H15A H 1.3530 0.3628 0.6252 0.083 Uiso 1 1 calc R . .
H15B H 1.3998 0.3339 0.7022 0.083 Uiso 1 1 calc R . .
C17 C 1.930(2) 0.3668(14) 0.330(3) 0.158(11) Uani 1 1 d U . .
H17A H 1.9078 0.3324 0.3162 0.189 Uiso 1 1 calc R . .
H17B H 1.9138 0.3905 0.2810 0.189 Uiso 1 1 calc R . .
C19 C 1.7170(19) 0.2650(14) 0.816(2) 0.122(9) Uani 1 1 d U . .
H19A H 1.7534 0.2933 0.8281 0.146 Uiso 1 1 calc R . .
H19B H 1.7407 0.2426 0.7692 0.146 Uiso 1 1 calc R . .
C20 C 1.3551(17) 0.2197(10) 0.624(2) 0.098(8) Uani 1 1 d U . .
H20A H 1.3672 0.1836 0.6405 0.118 Uiso 1 1 calc R . .
H20B H 1.3251 0.2189 0.5679 0.118 Uiso 1 1 calc R . .
C21 C 1.722(2) 0.4314(16) 0.064(2) 0.158(11) Uani 1 1 d U . .
H21A H 1.7390 0.4668 0.0785 0.190 Uiso 1 1 calc R . .
H21B H 1.7605 0.4168 0.0219 0.190 Uiso 1 1 calc R . .
C22 C 1.7988(17) 0.2050(12) 0.508(3) 0.137(10) Uani 1 1 d U . .
C23 C 1.9556(18) 0.4014(18) 0.483(2) 0.200(12) Uani 1 1 d DU . .
H23A H 1.9515 0.3766 0.5332 0.240 Uiso 1 1 calc R . .
H23B H 1.9381 0.4350 0.5069 0.240 Uiso 1 1 calc R . .
C25 C 1.785(4) 0.5209(19) 0.658(4) 0.099(12) Uani 0.50 1 d PU . .
H25A H 1.7382 0.5389 0.6373 0.119 Uiso 0.50 1 calc PR . .
H25B H 1.8196 0.5160 0.6060 0.119 Uiso 0.50 1 calc PR . .
C30 C 1.584(2) 0.2769(15) 0.939(2) 0.138(10) Uani 1 1 d U . .
H30A H 1.5550 0.2980 0.9828 0.165 Uiso 1 1 calc R . .
H30B H 1.5548 0.2448 0.9271 0.165 Uiso 1 1 calc R . .
C31 C 1.660(2) 0.2653(17) 0.972(3) 0.161(11) Uani 1 1 d U . .
H31A H 1.6560 0.2466 1.0303 0.193 Uiso 1 1 calc R . .
H31B H 1.6881 0.2979 0.9837 0.193 Uiso 1 1 calc R . .
C34 C 1.707(2) 0.2321(15) 0.905(2) 0.141(11) Uani 1 1 d U . .
H34A H 1.6789 0.1997 0.8918 0.170 Uiso 1 1 calc R . .
H34B H 1.7574 0.2233 0.9307 0.170 Uiso 1 1 calc R . .
C39 C 1.3057(16) 0.2418(10) 0.697(2) 0.104(8) Uani 1 1 d U . .
H39A H 1.3306 0.2373 0.7561 0.125 Uiso 1 1 calc R . .
H39B H 1.2556 0.2240 0.6979 0.125 Uiso 1 1 calc R . .
C41 C 2.048(2) 0.408(2) 0.464(4) 0.231(14) Uani 1 1 d U . .
H41A H 2.0777 0.3767 0.4784 0.277 Uiso 1 1 calc R . .
H41B H 2.0703 0.4381 0.4964 0.277 Uiso 1 1 calc R . .
C43 C 1.416(3) 0.1802(19) 0.225(4) 0.247(17) Uani 1 1 d U . .
H43A H 1.3930 0.1610 0.1742 0.296 Uiso 1 1 calc R . .
H43B H 1.3763 0.1883 0.2706 0.296 Uiso 1 1 calc R . .
C47 C 1.588(3) 0.4570(16) 0.075(2) 0.161(11) Uani 1 1 d U . .
H47A H 1.5948 0.4947 0.0794 0.193 Uiso 1 1 calc R . .
H47B H 1.5384 0.4505 0.0450 0.193 Uiso 1 1 calc R . .
C50 C 1.527(2) 0.1986(11) 0.334(3) 0.162(13) Uani 1 1 d U . .
H50A H 1.4856 0.2113 0.3736 0.194 Uiso 1 1 calc R . .
H50B H 1.5671 0.1835 0.3732 0.194 Uiso 1 1 calc R . .
C57 C 1.491(3) 0.1506(17) 0.268(4) 0.246(18) Uani 1 1 d U . .
H57A H 1.5273 0.1397 0.2214 0.296 Uiso 1 1 calc R . .
H57B H 1.4752 0.1204 0.3047 0.296 Uiso 1 1 calc R . .
C84 C 1.853(2) 0.1036(14) 0.478(3) 0.194(14) Uani 1 1 d DU . .
H84A H 1.8269 0.0841 0.4298 0.232 Uiso 1 1 calc R . .
H84B H 1.8927 0.0804 0.5028 0.232 Uiso 1 1 calc R . .
C83 C 1.796(2) 0.1092(14) 0.550(3) 0.203(16) Uani 1 1 d DU . .
H83A H 1.8215 0.1092 0.6093 0.244 Uiso 1 1 calc R . .
H83B H 1.7595 0.0799 0.5482 0.244 Uiso 1 1 calc R . .
C81 C 1.357(2) 0.4516(16) 0.423(3) 0.226(15) Uani 1 1 d DU . .
C79 C 1.891(2) 0.1419(14) 0.436(3) 0.196(13) Uani 1 1 d DU . .
H79A H 1.9407 0.1482 0.4672 0.235 Uiso 1 1 calc R . .
H79B H 1.9025 0.1318 0.3733 0.235 Uiso 1 1 calc R . .
C78 C 1.748(2) 0.1641(11) 0.536(3) 0.175(14) Uani 1 1 d U . .
H78A H 1.7079 0.1592 0.4900 0.209 Uiso 1 1 calc R . .
H78B H 1.7231 0.1737 0.5933 0.209 Uiso 1 1 calc R . .
C77 C 1.837(3) 0.4907(16) 0.839(3) 0.205(13) Uani 1 1 d DU . .
H77A H 1.8013 0.5041 0.8857 0.246 Uiso 1 1 calc R . .
H77B H 1.8754 0.4692 0.8704 0.246 Uiso 1 1 calc R . .
C76 C 1.875(3) 0.5330(16) 0.800(3) 0.190(13) Uani 1 1 d U . .
H76A H 1.9237 0.5215 0.7719 0.228 Uiso 1 1 calc R . .
H76B H 1.8871 0.5592 0.8462 0.228 Uiso 1 1 calc R . .
C66 C 1.5000 0.5000 0.686(3) 0.098(10) Uani 1 2 d SDU . .
C73 C 1.792(3) 0.4569(14) 0.777(2) 0.178(12) Uani 1 1 d DU . .
H73A H 1.8249 0.4264 0.7664 0.213 Uiso 1 1 calc R . .
H73B H 1.7478 0.4444 0.8129 0.213 Uiso 1 1 calc R . .
C27 C 1.451(3) 0.2173(17) 0.202(4) 0.231(15) Uani 1 1 d U . .
H27A H 1.4220 0.2318 0.1502 0.277 Uiso 1 1 calc R . .
H27B H 1.4998 0.2043 0.1764 0.277 Uiso 1 1 calc R . .
C52 C 1.474(2) 0.2660(13) 0.265(3) 0.172(12) Uani 1 1 d U . .
H52A H 1.4793 0.2987 0.2315 0.206 Uiso 1 1 calc R . .
H52B H 1.4387 0.2705 0.3171 0.206 Uiso 1 1 calc R . .
C75 C 1.842(2) 0.1921(12) 0.437(3) 0.175(12) Uani 1 1 d U . .
H75A H 1.8780 0.2211 0.4261 0.210 Uiso 1 1 calc R . .
H75B H 1.8079 0.1904 0.3841 0.210 Uiso 1 1 calc R . .
C80 C 1.827(2) 0.5537(13) 0.735(3) 0.149(11) Uani 1 1 d U . .
H80A H 1.8571 0.5806 0.7036 0.179 Uiso 1 1 calc R . .
H80B H 1.7859 0.5720 0.7682 0.179 Uiso 1 1 calc R . .
C51 C 2.042(3) 0.419(2) 0.347(3) 0.246(15) Uani 1 1 d DU . .
H51A H 1.9996 0.4426 0.3297 0.295 Uiso 1 1 calc R . .
H51B H 2.0909 0.4305 0.3194 0.295 Uiso 1 1 calc R . .
C46 C 2.024(2) 0.363(2) 0.330(4) 0.225(14) Uani 1 1 d U . .
H46A H 2.0429 0.3403 0.3797 0.270 Uiso 1 1 calc R . .
H46B H 2.0445 0.3503 0.2721 0.270 Uiso 1 1 calc R . .
C66A C 1.513(2) 0.5477(9) 0.7357(17) 0.130(13) Uani 1 1 d DU . .
H66A H 1.5229 0.5758 0.6932 0.194 Uiso 1 1 calc R . .
H66B H 1.5577 0.5434 0.7753 0.194 Uiso 1 1 calc R . .
H66C H 1.4678 0.5558 0.7720 0.194 Uiso 1 1 calc R . .
C3A C 1.382(2) 0.428(3) 0.337(3) 0.30(3) Uani 1 1 d DU . .
H3A1 H 1.4351 0.4373 0.3240 0.443 Uiso 1 1 calc R . .
H3A2 H 1.3488 0.4403 0.2879 0.443 Uiso 1 1 calc R . .
H3A3 H 1.3776 0.3903 0.3409 0.443 Uiso 1 1 calc R . .
C4A C 1.982(9) 0.523(5) 1.045(6) 0.45(5) Uiso 1 1 d U . .
C6A C 1.962(6) 0.602(5) 1.044(8) 0.45(4) Uiso 1 1 d U . .
C7A C 2.072(7) 0.553(4) 1.073(8) 0.46(5) Uiso 1 1 d U . .
C3B C 1.275(2) 0.446(2) 0.447(3) 0.30(2) Uani 1 1 d DU . .
H3B1 H 1.2582 0.4776 0.4782 0.444 Uiso 1 1 calc R . .
H3B2 H 1.2685 0.4165 0.4865 0.444 Uiso 1 1 calc R . .
H3B3 H 1.2452 0.4417 0.3921 0.444 Uiso 1 1 calc R . .

loop_
_atom_site_aniso_label
_atom_site_aniso_U_11
_atom_site_aniso_U_22
_atom_site_aniso_U_33
_atom_site_aniso_U_23
_atom_site_aniso_U_13
_atom_site_aniso_U_12
Ti1 0.079(3) 0.029(2) 0.051(3) 0.001(2) 0.001(3) 0.001(2)
Si2 0.088(5) 0.055(4) 0.044(5) 0.005(4) 0.014(4) 0.002(4)
Si3 0.084(5) 0.033(4) 0.056(5) 0.010(3) -0.005(4) 0.009(4)
Si4 0.066(5) 0.024(3) 0.079(6) -0.017(3) 0.000(4) 0.002(3)
Si5 0.056(4) 0.062(4) 0.079(6) 0.010(4) 0.009(4) 0.001(4)
Si6 0.072(5) 0.042(4) 0.048(5) -0.002(3) -0.007(3) -0.007(4)
Si7 0.049(4) 0.045(4) 0.078(6) -0.009(4) -0.008(4) -0.001(3)
Si1 0.074(5) 0.037(4) 0.085(6) -0.018(4) -0.009(4) 0.012(3)
O1 0.091(13) 0.053(9) 0.047(9) 0.000 0.000 0.006(10)
O2 0.086(8) 0.020(7) 0.082(10) -0.021(7) -0.009(7) 0.006(6)
O3 0.106(8) 0.056(9) 0.100(11) 0.023(8) -0.017(8) -0.025(7)
O4 0.072(6) 0.046(5) 0.062(6) -0.007(4) -0.002(5) -0.001(5)
O5 0.074(10) 0.052(6) 0.073(11) 0.000(6) -0.034(8) 0.004(6)
O6 0.058(9) 0.032(8) 0.113(9) -0.008(7) -0.003(7) 0.001(7)
O7 0.090(8) 0.040(8) 0.059(9) 0.014(7) -0.017(7) -0.017(7)
O8 0.064(9) 0.049(5) 0.039(10) -0.012(6) 0.010(7) 0.003(6)
O9 0.072(6) 0.046(5) 0.062(6) -0.007(4) -0.002(5) -0.001(5)
O10 0.123(11) 0.037(8) 0.071(8) 0.006(7) 0.001(8) 0.005(8)
O11 0.071(7) 0.038(9) 0.067(10) 0.010(7) -0.005(6) 0.001(6)
O12 0.065(9) 0.056(6) 0.096(13) 0.001(7) -0.006(8) 0.002(6)
O13 0.131(11) 0.060(9) 0.047(8) -0.012(7) 0.030(8) -0.032(8)
O14 0.237(17) 0.195(19) 0.118(15) -0.025(14) -0.110(13) 0.157(19)
C1 0.075(9) 0.045(10) 0.055(16) -0.004(10) -0.015(8) -0.008(9)
C2 0.16(2) 0.062(15) 0.13(2) -0.043(14) -0.059(15) -0.014(15)
C3 0.114(18) 0.097(15) 0.055(10) 0.026(11) 0.033(9) 0.045(15)
C4 0.129(18) 0.14(2) 0.081(16) 0.059(17) 0.014(12) 0.045(18)
C5 0.106(19) 0.15(2) 0.062(13) 0.004(14) 0.010(13) 0.008(15)
C6 0.18(2) 0.14(2) 0.070(15) 0.021(15) 0.060(15) 0.086(18)
C7 0.27(3) 0.20(3) 0.06(2) 0.06(2) 0.035(16) 0.04(3)
C8 0.078(8) 0.126(18) 0.16(2) 0.013(17) 0.033(9) -0.030(12)
C9 0.093(17) 0.104(16) 0.059(9) 0.021(10) -0.007(9) 0.016(13)
C11 0.18(2) 0.084(14) 0.064(15) 0.010(10) -0.046(13) -0.055(16)
C12 0.069(15) 0.082(13) 0.16(2) -0.021(16) 0.019(13) 0.005(12)
C14 0.087(16) 0.037(9) 0.094(18) 0.000(12) 0.006(14) -0.010(10)
C15 0.068(13) 0.054(11) 0.087(18) 0.011(12) 0.001(11) 0.011(10)
C17 0.132(18) 0.13(2) 0.21(2) 0.02(2) 0.106(15) -0.037(18)
C19 0.112(19) 0.19(2) 0.062(16) 0.044(15) -0.010(13) 0.043(17)
C20 0.108(18) 0.053(12) 0.13(2) -0.023(14) 0.019(16) -0.026(11)
C21 0.23(3) 0.18(2) 0.072(19) 0.032(17) 0.077(17) 0.10(2)
C22 0.082(18) 0.101(11) 0.23(3) 0.108(17) 0.093(16) 0.066(12)
C23 0.077(13) 0.26(3) 0.26(3) -0.01(3) -0.004(17) -0.06(2)
C25 0.13(3) 0.070(18) 0.10(2) 0.007(14) -0.04(2) -0.05(2)
C30 0.13(2) 0.21(3) 0.075(17) 0.038(17) 0.014(15) 0.04(2)
C31 0.13(2) 0.26(3) 0.085(19) 0.044(19) 0.024(17) 0.06(2)
C34 0.13(2) 0.24(3) 0.051(18) 0.048(15) -0.004(16) 0.067(18)
C39 0.089(17) 0.065(12) 0.16(2) -0.027(16) 0.031(15) -0.020(13)
C41 0.082(13) 0.30(3) 0.31(3) -0.01(3) 0.02(2) -0.06(2)
C43 0.26(4) 0.16(3) 0.32(4) -0.08(3) -0.13(3) -0.10(2)
C47 0.20(2) 0.19(3) 0.096(18) 0.075(19) -0.002(16) 0.06(2)
C50 0.24(3) 0.048(15) 0.20(3) -0.018(15) -0.10(2) -0.037(16)
C57 0.30(4) 0.12(2) 0.32(4) -0.07(2) -0.13(3) -0.09(3)
C84 0.20(3) 0.101(19) 0.28(4) 0.08(2) 0.06(2) 0.09(2)
C83 0.23(4) 0.108(16) 0.28(4) 0.14(2) 0.08(2) 0.08(2)
C81 0.178(18) 0.25(3) 0.25(3) -0.05(2) -0.12(2) 0.19(2)
C79 0.18(3) 0.14(2) 0.27(3) 0.12(2) 0.10(2) 0.142(18)
C78 0.14(2) 0.088(13) 0.30(4) 0.12(2) 0.09(2) 0.052(14)
C77 0.33(3) 0.17(3) 0.12(2) 0.012(17) -0.11(2) -0.13(2)
C76 0.26(3) 0.16(3) 0.14(3) 0.02(2) -0.11(2) -0.11(2)
C66 0.18(3) 0.076(17) 0.040(11) 0.000 0.000 0.04(2)
C73 0.31(3) 0.13(2) 0.088(19) 0.036(15) -0.10(2) -0.12(2)
C27 0.25(3) 0.16(2) 0.29(3) -0.06(2) -0.15(2) -0.08(2)
C52 0.20(2) 0.090(17) 0.23(3) -0.029(19) -0.13(2) -0.013(17)
C75 0.14(2) 0.119(17) 0.27(3) 0.110(18) 0.120(18) 0.111(15)
C80 0.20(3) 0.109(19) 0.14(3) -0.016(15) -0.07(2) -0.07(2)
C51 0.15(2) 0.28(3) 0.31(3) 0.00(4) 0.05(2) -0.08(2)
C46 0.139(19) 0.25(3) 0.28(3) -0.01(3) 0.11(2) -0.02(3)
C66A 0.27(4) 0.09(2) 0.029(16) 0.007(12) -0.01(2) -0.01(3)
C3A 0.23(4) 0.42(6) 0.24(5) -0.13(4) -0.11(3) 0.06(4)
C3B 0.19(2) 0.45(6) 0.25(5) 0.02(5) -0.12(3) 0.16(3)

loop_
_atom_type_symbol
_atom_type_description
_atom_type_scat_dispersion_real
_atom_type_scat_dispersion_imag
_atom_type_scat_source
C C 0.0033 0.0016 'International Tables Vol C Tables 4.2.6.8 and 6.1.1.4'
H H 0.0000 0.0000 'International Tables Vol C Tables 4.2.6.8 and 6.1.1.4'
O O 0.0106 0.0060 'International Tables Vol C Tables 4.2.6.8 and 6.1.1.4'
Si Si 0.0817 0.0704 'International Tables Vol C Tables 4.2.6.8 and 6.1.1.4'
Ti Ti 0.2776 0.4457 'International Tables Vol C Tables 4.2.6.8 and 6.1.1.4'

loop_
_geom_angle_atom_site_label_1
_geom_angle_atom_site_label_2
_geom_angle_atom_site_label_3
_geom_angle
_geom_angle_site_symmetry_1
_geom_angle_site_symmetry_3
_geom_angle_publ_flag
O13 Ti1 O8 99.4(6) . . ?
O13 Ti1 O11 97.0(8) . . ?
O8 Ti1 O11 102.7(7) . . ?
O13 Ti1 O14 86.6(8) . 2_865 ?
O8 Ti1 O14 141.7(10) . 2_865 ?
O11 Ti1 O14 114.1(11) . 2_865 ?
O13 Ti1 O1 160.1(7) . . ?
O8 Ti1 O1 94.6(5) . . ?
O11 Ti1 O1 93.7(7) . . ?
O14 Ti1 O1 73.7(7) 2_865 . ?
O13 Ti1 O14 101.9(9) . . ?
O8 Ti1 O14 85.3(9) . . ?
O11 Ti1 O14 158.0(8) . . ?
O14 Ti1 O14 56.5(16) 2_865 . ?
O1 Ti1 O14 65.0(7) . . ?
O13 Ti1 Ti1 122.6(6) . 2_865 ?
O8 Ti1 Ti1 106.0(5) . 2_865 ?
O11 Ti1 Ti1 125.0(5) . 2_865 ?
O14 Ti1 Ti1 43.6(5) 2_865 2_865 ?
O1 Ti1 Ti1 38.8(5) . 2_865 ?
O14 Ti1 Ti1 33.5(7) . 2_865 ?
O4 Si2 O3 109.9(9) . . ?
O4 Si2 O13 108.2(9) . . ?
O3 Si2 O13 106.2(11) . . ?
O4 Si2 C3 108.2(13) . . ?
O3 Si2 C3 114.6(13) . . ?
O13 Si2 C3 109.6(11) . . ?
O5 Si3 O7 111.2(8) . . ?
O5 Si3 O10 109.5(10) . . ?
O7 Si3 O10 105.8(10) . . ?
O5 Si3 C9 106.2(12) . . ?
O7 Si3 C9 112.3(12) . . ?
O10 Si3 C9 112.0(11) . . ?
O4 Si4 O2 112.5(9) . . ?
O4 Si4 O9 110.3(8) . . ?
O2 Si4 O9 106.5(9) . . ?
O4 Si4 C2 106.5(13) . . ?
O2 Si4 C2 107.9(12) . . ?
O9 Si4 C2 113.3(14) . . ?
O3 Si5 O12 107.9(9) . . ?
O3 Si5 O6 107.9(10) . . ?
O12 Si5 O6 109.1(9) . . ?
O3 Si5 C8 109.7(14) . . ?
O12 Si5 C8 106.1(14) . . ?
O6 Si5 C8 116.0(14) . . ?
O7 Si6 O8 110.2(8) . . ?
O7 Si6 O9 107.2(9) . . ?
O8 Si6 O9 111.9(8) . . ?
O7 Si6 C1 109.7(10) . . ?
O8 Si6 C1 111.2(9) . . ?
O9 Si6 C1 106.6(10) . . ?
O11 Si7 O6 111.4(10) . . ?
O11 Si7 O5 108.8(8) . . ?
O6 Si7 O5 107.6(8) . . ?
O11 Si7 C11 110.3(13) . . ?
O6 Si7 C11 109.6(13) . . ?
O5 Si7 C11 109.0(12) . . ?
O2 Si1 O12 109.7(9) . . ?
O2 Si1 O10 106.7(10) . . ?
O12 Si1 O10 108.0(9) . . ?
O2 Si1 C22 112.0(16) . . ?
O12 Si1 C22 113.2(11) . . ?
O10 Si1 C22 107.0(14) . . ?
C66 O1 Ti1 128.8(5) . 2_865 ?
C66 O1 Ti1 128.8(5) . . ?
Ti1 O1 Ti1 102.4(10) 2_865 . ?
Si1 O2 Si4 146.6(9) . . ?
Si5 O3 Si2 151.6(13) . . ?
Si4 O4 Si2 144.9(11) . . ?
Si3 O5 Si7 142.3(11) . . ?
Si7 O6 Si5 152.5(11) . . ?
Si6 O7 Si3 156.8(12) . . ?
Si6 O8 Ti1 142.4(9) . . ?
Si4 O9 Si6 155.0(11) . . ?
Si1 O10 Si3 151.5(11) . . ?
Si7 O11 Ti1 158.8(10) . . ?
Si1 O12 Si5 151.3(11) . . ?
Si2 O13 Ti1 163.3(12) . . ?
C81 O14 Ti1 117.3(16) . 2_865 ?
C81 O14 Ti1 128.8(19) . . ?
Ti1 O14 Ti1 102.9(10) 2_865 . ?
C15 C1 C14 106(2) . . ?
C15 C1 Si6 120.9(16) . . ?
C14 C1 Si6 112.4(17) . . ?
C50 C2 C52 96(3) . . ?
C50 C2 Si4 110(3) . . ?
C52 C2 Si4 102.2(19) . . ?
C4 C3 C6 117(3) . . ?
C4 C3 Si2 121(2) . . ?
C6 C3 Si2 105.0(17) . . ?
C3 C4 C47 116(3) . . ?
C9 C5 C30 114(3) . . ?
C3 C6 C21 101(2) . . ?
C21 C7 C47 112(4) . . ?
C23 C8 C17 114(2) . . ?
C23 C8 Si5 119(2) . . ?
C17 C8 Si5 125(2) . . ?
C19 C9 C5 118(3) . . ?
C19 C9 Si3 118(2) . . ?
C5 C9 Si3 115(2) . . ?
C73 C11 C25 119(3) . . ?
C73 C11 Si7 124(2) . . ?
C25 C11 Si7 115(3) . . ?
C39 C12 C15 114(2) . . ?
C20 C14 C1 117(2) . . ?
C1 C15 C12 118(2) . . ?
C46 C17 C8 113(4) . . ?
C9 C19 C34 116(3) . . ?
C14 C20 C39 116(2) . . ?
C7 C21 C6 119(4) . . ?
C75 C22 C78 113(4) . . ?
C75 C22 Si1 117(2) . . ?
C78 C22 Si1 108(2) . . ?
C8 C23 C41 127(3) . . ?
C11 C25 C80 107(4) . . ?
C31 C30 C5 105(3) . . ?
C30 C31 C34 112(4) . . ?
C31 C34 C19 108(3) . . ?
C20 C39 C12 108(3) . . ?
C23 C41 C51 97(3) . . ?
C27 C43 C57 95(5) . . ?
C4 C47 C7 116(3) . . ?
C2 C50 C57 117(4) . . ?
C43 C57 C50 100(3) . . ?
C83 C84 C79 127(3) . . ?
C84 C83 C78 109(2) . . ?
C3B C81 C3A 116(2) . . ?
C3B C81 O14 145(3) . . ?
C3A C81 O14 97(3) . . ?
C75 C79 C84 110(2) . . ?
C22 C78 C83 111(3) . . ?
C76 C77 C73 117(3) . . ?
C77 C76 C80 108(4) . . ?
O1 C66 C66A 120.4(18) . . ?
O1 C66 C66A 120.4(18) . 2_865 ?
C66A C66 C66A 119(4) . 2_865 ?
C11 C73 C77 127(3) . . ?
C43 C27 C52 125(6) . . ?
C2 C52 C27 91(3) . . ?
C22 C75 C79 122(3) . . ?
C76 C80 C25 124(4) . . ?
C46 C51 C41 91(4) . . ?
C51 C46 C17 98(4) . . ?
C7A C4A C6A 74(7) . . ?
C7A C4A C7A 135(8) . 2_965 ?
C6A C4A C7A 144(9) . 2_965 ?
C7A C4A C4A 88(10) . 2_965 ?
C6A C4A C4A 161(10) . 2_965 ?
C7A C4A C4A 55(10) 2_965 2_965 ?
C4A C6A C7A 48(5) . . ?
C4A C7A C4A 37(7) . 2_965 ?
C4A C7A C6A 58(5) . . ?
C4A C7A C6A 96(7) 2_965 . ?

loop_
_geom_bond_atom_site_label_1
_geom_bond_atom_site_label_2
_geom_bond_distance
_geom_bond_site_symmetry_2
_geom_bond_publ_flag
Ti1 O13 1.781(16) . ?
Ti1 O8 1.816(14) . ?
Ti1 O11 1.798(16) . ?
Ti1 O14 1.81(2) 2_865 ?
Ti1 O1 2.045(15) . ?
Ti1 O14 2.256(14) . ?
Ti1 Ti1 3.189(8) 2_865 ?
Si2 O4 1.631(15) . ?
Si2 O3 1.574(19) . ?
Si2 O13 1.613(18) . ?
Si2 C3 1.79(3) . ?
Si3 O5 1.563(16) . ?
Si3 O7 1.599(17) . ?
Si3 O10 1.632(18) . ?
Si3 C9 1.76(3) . ?
Si4 O4 1.577(16) . ?
Si4 O2 1.624(17) . ?
Si4 O9 1.620(17) . ?
Si4 C2 1.89(3) . ?
Si5 O3 1.607(19) . ?
Si5 O12 1.588(16) . ?
Si5 O6 1.596(17) . ?
Si5 C8 1.703(17) . ?
Si6 O7 1.560(16) . ?
Si6 O8 1.605(15) . ?
Si6 O9 1.577(16) . ?
Si6 C1 1.80(2) . ?
Si7 O11 1.569(16) . ?
Si7 O6 1.555(17) . ?
Si7 O5 1.673(16) . ?
Si7 C11 1.81(3) . ?
Si1 O2 1.570(17) . ?
Si1 O12 1.615(16) . ?
Si1 O10 1.617(19) . ?
Si1 C22 1.81(3) . ?
O1 C66 1.36(4) . ?
O1 Ti1 2.045(15) 2_865 ?
O14 C81 1.79(4) . ?
O14 Ti1 1.81(2) 2_865 ?
C1 C15 1.43(3) . ?
C1 C14 1.55(3) . ?
C2 C50 1.29(4) . ?
C2 C52 1.64(4) . ?
C3 C4 1.40(4) . ?
C3 C6 1.68(4) . ?
C4 C47 1.56(4) . ?
C5 C9 1.41(3) . ?
C5 C30 1.68(4) . ?
C6 C21 1.63(4) . ?
C7 C21 1.39(5) . ?
C7 C47 1.49(5) . ?
C8 C23 1.431(19) . ?
C8 C17 1.47(4) . ?
C9 C19 1.34(3) . ?
C11 C73 1.26(4) . ?
C11 C25 1.50(5) . ?
C12 C39 1.52(3) . ?
C12 C15 1.52(3) . ?
C14 C20 1.35(3) . ?
C17 C46 1.61(5) . ?
C19 C34 1.56(4) . ?
C20 C39 1.46(4) . ?
C22 C75 1.32(4) . ?
C22 C78 1.41(4) . ?
C23 C41 1.62(4) . ?
C25 C80 1.57(6) . ?
C30 C31 1.43(4) . ?
C31 C34 1.52(4) . ?
C41 C51 1.73(7) . ?
C43 C27 1.17(6) . ?
C43 C57 1.61(6) . ?
C50 C57 1.67(5) . ?
C84 C83 1.436(19) . ?
C84 C79 1.33(4) . ?
C83 C78 1.63(4) . ?
C81 C3B 1.448(16) . ?
C81 C3A 1.462(16) . ?
C79 C75 1.53(3) . ?
C77 C76 1.38(5) . ?
C77 C73 1.465(19) . ?
C76 C80 1.36(4) . ?
C66 C66A 1.429(18) . ?
C66 C66A 1.429(17) 2_865 ?
C27 C52 1.59(5) . ?
C51 C46 1.49(6) . ?
C4A C7A 1.78(16) . ?
C4A C6A 2.04(13) . ?
C4A C7A 2.18(17) 2_965 ?
C4A C4A 1.3(2) 2_965 ?
C6A C7A 2.30(14) . ?
C7A C4A 2.18(17) 2_965 ?
